data_2207667
loop_
_publ_author_name
'Zhi-Feng Li'
'Chun-Xiang Wang'

_publ_section_title
;
 Poly[di-\m~4~-1,4-benzenedicarboxylato-\m~6~-succinato-didysprosium(III)]
;
_journal_coeditor_code SU6248
_journal_issue 12
_journal_name_full 'Acta Crystallographica Section E'
_journal_page_first m2689
_journal_page_last m2690
_journal_paper_doi 10.1107/S1600536805038171
_journal_volume 61
_journal_year 2005
_chemical_formula_iupac '[Dy2 (C4 H4 O4) (C8 H4 O4)2]'
_chemical_formula_moiety 'C20 H12 Dy2 O12'
_chemical_formula_sum 'C20 H12 Dy2 O12'
_chemical_formula_weight 769.30
_chemical_name_systematic
;
Poly[di-\m~4~-1,4-benzenedicarboxylato-\m~6~-succinato-didysprosium(III)]
;
_space_group_IT_number 61
_symmetry_cell_setting orthorhombic
_symmetry_space_group_name_Hall '-P 2ac 2ab'
_symmetry_space_group_name_H-M 'P b c a'
_atom_sites_solution_hydrogens geom
_atom_sites_solution_primary direct
_atom_sites_solution_secondary difmap
_audit_creation_method SHELXL-97
_cell_angle_alpha 90.00
_cell_angle_beta 90.00
_cell_angle_gamma 90.00
_cell_formula_units_Z 4
_cell_length_a 13.8042(9)
_cell_length_b 6.7910(4)
_cell_length_c 21.7163(13)
_cell_measurement_reflns_used 147
_cell_measurement_temperature 291(2)
_cell_measurement_theta_max 26.7
_cell_measurement_theta_min 3.3
_cell_volume 2035.8(2)
_computing_cell_refinement 'SAINT (Bruker, 2004)'
_computing_data_collection 'SMART (Bruker, 2004)'
_computing_data_reduction SAINT
_computing_molecular_graphics 'SHELXTL (Bruker, 2004)'
_computing_publication_material SHELXTL
_computing_structure_refinement 'SHELXL97 (Sheldrick, 1997)'
_computing_structure_solution 'SHELXS97 (Sheldrick, 1997)'
_diffrn_ambient_temperature 291(2)
_diffrn_measured_fraction_theta_full 0.989
_diffrn_measured_fraction_theta_max 0.989
_diffrn_measurement_device_type 'Bruker SMART APEXII CCD area-detector'
_diffrn_measurement_method '\f and \w'
_diffrn_radiation_monochromator graphite
_diffrn_radiation_source 'fine-focus sealed tube'
_diffrn_radiation_type MoK\a
_diffrn_radiation_wavelength 0.71073
_diffrn_reflns_av_R_equivalents 0.0276
_diffrn_reflns_av_sigmaI/netI 0.0228
_diffrn_reflns_limit_h_max 18
_diffrn_reflns_limit_h_min -11
_diffrn_reflns_limit_k_max 7
_diffrn_reflns_limit_k_min -8
_diffrn_reflns_limit_l_max 28
_diffrn_reflns_limit_l_min -28
_diffrn_reflns_number 10848
_diffrn_reflns_theta_full 28.09
_diffrn_reflns_theta_max 28.09
_diffrn_reflns_theta_min 2.39
_diffrn_standards_decay_% 0
_diffrn_standards_number 0
_exptl_absorpt_coefficient_mu 7.354
_exptl_absorpt_correction_T_max 0.563
_exptl_absorpt_correction_T_min 0.265
_exptl_absorpt_correction_type multi-scan
_exptl_absorpt_process_details '(SADABS; Sheldrick, 1996)'
_exptl_crystal_colour colorless
_exptl_crystal_density_diffrn 2.510
_exptl_crystal_density_method 'not measured'
_exptl_crystal_description column
_exptl_crystal_F_000 1440
_exptl_crystal_size_max 0.32
_exptl_crystal_size_mid 0.11
_exptl_crystal_size_min 0.08
_refine_diff_density_max 0.852
_refine_diff_density_min -0.993
_refine_ls_extinction_coef 0.00269(12)
_refine_ls_extinction_expression Fc^*^=kFc[1+0.001xFc^2^\l^3^/sin(2\q)]^-1/4^
_refine_ls_extinction_method SHELXL97
_refine_ls_goodness_of_fit_ref 1.012
_refine_ls_hydrogen_treatment constr
_refine_ls_matrix_type full
_refine_ls_number_parameters 155
_refine_ls_number_reflns 2453
_refine_ls_number_restraints 0
_refine_ls_restrained_S_all 1.012
_refine_ls_R_factor_all 0.0226
_refine_ls_R_factor_gt 0.0212
_refine_ls_shift/su_max 0.001
_refine_ls_shift/su_mean 0.000
_refine_ls_structure_factor_coef Fsqd
_refine_ls_weighting_details 'calc w=1/[\s^2^(Fo^2^)+(0.0378P)^2^+2.3787P] where P=(Fo^2^+2Fc^2^)/3'
_refine_ls_weighting_scheme calc
_refine_ls_wR_factor_gt 0.0592
_refine_ls_wR_factor_ref 0.0600
_reflns_number_gt 2290
_reflns_number_total 2453
_reflns_threshold_expression I>2\s(I)
_cod_data_source_file su6248.cif
_cod_data_source_block I
_cod_database_code 2207667
_cod_database_fobs_code 2207667

loop_
_symmetry_equiv_pos_as_xyz
'x, y, z'
'-x+1/2, -y, z+1/2'
'-x, y+1/2, -z+1/2'
'x+1/2, -y+1/2, -z'
'-x, -y, -z'
'x-1/2, y, -z-1/2'
'x, -y-1/2, z-1/2'
'-x-1/2, y-1/2, z'

loop_
_atom_site_label
_atom_site_fract_x
_atom_site_fract_y
_atom_site_fract_z
_atom_site_U_iso_or_equiv
_atom_site_adp_type
_atom_site_calc_flag
_atom_site_refinement_flags
_atom_site_occupancy
_atom_site_type_symbol
Dy 0.169168(10) 0.01688(2) 0.445231(6) 0.01308(8) Uani d . 1 Dy
O1 0.1372(2) 0.0378(3) 0.54864(8) 0.0209(5) Uani d . 1 O
O2 -0.01061(14) -0.0721(3) 0.56733(8) 0.0210(4) Uani d . 1 O
C1 0.0746(2) -0.0328(4) 0.58392(11) 0.0152(5) Uani d . 1 C
C2 0.10153(19) -0.0742(4) 0.64940(11) 0.0177(5) Uani d . 1 C
C3 0.0351(2) -0.1567(5) 0.68975(11) 0.0259(6) Uani d . 1 C
H3A -0.0270 -0.1867 0.6760 0.031 Uiso calc R 1 H
C4 0.0603(2) -0.1949(5) 0.75024(12) 0.0270(6) Uani d . 1 C
H4A 0.0155 -0.2511 0.7770 0.032 Uiso calc R 1 H
C5 0.1528(2) -0.1488(4) 0.77090(11) 0.0213(6) Uani d . 1 C
C6 0.1810(2) -0.1971(4) 0.83627(11) 0.0219(6) Uani d . 1 C
C7 0.2195(2) -0.0663(5) 0.73096(12) 0.0267(6) Uani d . 1 C
H7A 0.2816 -0.0362 0.7447 0.032 Uiso calc R 1 H
C8 0.1937(3) -0.0287(5) 0.67054(14) 0.0254(6) Uani d . 1 C
H8A 0.2385 0.0275 0.6438 0.030 Uiso calc R 1 H
O3 0.26033(15) -0.1329(3) 0.85588(8) 0.0270(5) Uani d . 1 O
O4 0.12364(15) -0.3007(3) 0.86707(8) 0.0282(5) Uani d . 1 O
O5 0.33330(13) -0.1295(4) 0.45301(10) 0.0233(5) Uani d . 1 O
O6 0.32407(13) 0.1752(3) 0.48311(9) 0.0211(4) Uani d . 1 O
C9 0.3745(2) 0.0284(4) 0.46824(15) 0.0246(6) Uani d . 1 C
C10 0.4838(3) 0.0410(5) 0.46880(16) 0.0305(7) Uani d . 1 C
H10A 0.5048 0.1765 0.4641 0.037 Uiso calc R 1 H
H10B 0.5111 -0.0364 0.4355 0.037 Uiso calc R 1 H

loop_
_atom_site_aniso_label
_atom_site_aniso_U_11
_atom_site_aniso_U_22
_atom_site_aniso_U_33
_atom_site_aniso_U_12
_atom_site_aniso_U_13
_atom_site_aniso_U_23
Dy 0.01281(12) 0.01609(11) 0.01035(11) 0.00038(4) 0.00008(4) -0.00129(3)
O1 0.0224(13) 0.0279(11) 0.0123(9) -0.0028(10) -0.0006(8) 0.0002(7)
O2 0.0171(10) 0.0311(11) 0.0149(8) 0.0014(9) -0.0035(7) 0.0004(8)
C1 0.0153(13) 0.0184(12) 0.0118(11) 0.0027(10) 0.0001(10) -0.0002(9)
C2 0.0185(13) 0.0226(13) 0.0119(10) 0.0002(11) -0.0023(9) 0.0019(9)
C3 0.0209(14) 0.0401(17) 0.0168(12) -0.0060(13) -0.0037(10) 0.0075(11)
C4 0.0280(15) 0.0347(17) 0.0183(12) -0.0048(13) -0.0004(11) 0.0077(11)
C5 0.0286(14) 0.0226(14) 0.0128(11) -0.0011(12) -0.0058(10) 0.0034(10)
C6 0.0305(15) 0.0205(14) 0.0147(12) 0.0033(11) -0.0057(10) 0.0020(10)
C7 0.0263(16) 0.0359(16) 0.0179(12) -0.0103(14) -0.0093(11) 0.0061(12)
C8 0.0241(16) 0.0344(17) 0.0175(14) -0.0091(13) -0.0033(13) 0.0084(11)
O3 0.0280(11) 0.0378(12) 0.0151(8) -0.0011(10) -0.0060(8) -0.0012(8)
O4 0.0366(12) 0.0296(11) 0.0185(9) -0.0011(10) -0.0047(8) 0.0088(8)
O5 0.0167(11) 0.0179(11) 0.0355(11) -0.0005(8) -0.0072(8) -0.0016(9)
O6 0.0205(10) 0.0186(10) 0.0243(9) 0.0014(8) -0.0022(7) -0.0029(8)
C9 0.0232(17) 0.0210(14) 0.0297(16) 0.0000(11) -0.0081(13) 0.0002(11)
C10 0.033(2) 0.0248(15) 0.0334(18) -0.0020(14) -0.0028(14) 0.0038(13)

loop_
_atom_type_symbol
_atom_type_description
_atom_type_scat_dispersion_real
_atom_type_scat_dispersion_imag
_atom_type_scat_source
C C 0.0033 0.0016 'International Tables Vol C Tables 4.2.6.8 and 6.1.1.4'
H H 0.0000 0.0000 'International Tables Vol C Tables 4.2.6.8 and 6.1.1.4'
O O 0.0106 0.0060 'International Tables Vol C Tables 4.2.6.8 and 6.1.1.4'
Dy Dy -0.1892 4.4098 'International Tables Vol C Tables 4.2.6.8 and 6.1.1.4'

loop_
_geom_angle_atom_site_label_1
_geom_angle_atom_site_label_2
_geom_angle_atom_site_label_3
_geom_angle_site_symmetry_1
_geom_angle_site_symmetry_3
_geom_angle
O2 Dy O1 5_556 . 85.45(8)
O2 Dy O3 5_556 2_554 104.64(7)
O1 Dy O3 . 2_554 151.99(8)
O2 Dy O4 5_556 7 75.70(7)
O1 Dy O4 . 7 134.46(8)
O3 Dy O4 2_554 7 73.54(8)
O2 Dy O5 5_556 8_665 80.07(7)
O1 Dy O5 . 8_665 82.34(7)
O3 Dy O5 2_554 8_665 74.02(7)
O4 Dy O5 7 8_665 132.50(7)
O2 Dy O6 5_556 8_655 103.63(7)
O1 Dy O6 . 8_655 74.85(7)
O3 Dy O6 2_554 8_655 125.87(7)
O4 Dy O6 7 8_655 70.13(7)
O5 Dy O6 8_665 8_655 156.42(6)
O2 Dy O5 5_556 . 165.76(8)
O1 Dy O5 . . 97.70(8)
O3 Dy O5 2_554 . 78.99(7)
O4 Dy O5 7 . 92.49(7)
O5 Dy O5 8_665 . 114.08(6)
O6 Dy O5 8_655 . 64.22(7)
O2 Dy O6 5_556 . 142.65(7)
O1 Dy O6 . . 79.52(8)
O3 Dy O6 2_554 . 76.82(7)
O4 Dy O6 7 . 137.07(7)
O5 Dy O6 8_665 . 64.24(7)
O6 Dy O6 8_655 . 105.05(6)
O5 Dy O6 . . 51.41(7)
O2 Dy C9 5_556 . 168.43(8)
O1 Dy C9 . . 91.03(10)
O3 Dy C9 2_554 . 73.84(8)
O4 Dy C9 7 . 114.14(8)
O5 Dy C9 8_665 . 88.55(7)
O6 Dy C9 8_655 . 86.00(7)
O5 Dy C9 . . 25.79(8)
O6 Dy C9 . . 25.89(7)
C1 O1 Dy . . 135.18(19)
C1 O2 Dy . 5_556 155.99(19)
O1 C1 O2 . . 123.5(2)
O1 C1 C2 . . 118.8(3)
O2 C1 C2 . . 117.7(2)
C3 C2 C8 . . 119.2(2)
C3 C2 C1 . . 120.8(2)
C8 C2 C1 . . 120.0(2)
C4 C3 C2 . . 120.6(3)
C4 C3 H3A . . 119.7
C2 C3 H3A . . 119.7
C3 C4 C5 . . 119.7(3)
C3 C4 H4A . . 120.1
C5 C4 H4A . . 120.1
C7 C5 C4 . . 120.0(2)
C7 C5 C6 . . 120.4(2)
C4 C5 C6 . . 119.5(2)
O4 C6 O3 . . 124.5(2)
O4 C6 C5 . . 117.5(2)
O3 C6 C5 . . 118.0(2)
C8 C7 C5 . . 119.8(3)
C8 C7 H7A . . 120.1
C5 C7 H7A . . 120.1
C7 C8 C2 . . 120.6(3)
C7 C8 H8A . . 119.7
C2 C8 H8A . . 119.7
C6 O3 Dy . 2 140.58(17)
C6 O4 Dy . 7_556 124.91(18)
C9 O5 Dy . 8_655 151.0(2)
C9 O5 Dy . . 95.15(19)
Dy O5 Dy 8_655 . 112.46(8)
C9 O6 Dy . 8_665 129.76(19)
C9 O6 Dy . . 92.74(18)
Dy O6 Dy 8_665 . 108.89(7)
O5 C9 O6 . . 119.5(3)
O5 C9 C10 . . 120.1(3)
O6 C9 C10 . . 120.4(3)
O5 C9 Dy . . 59.05(16)
O6 C9 Dy . . 61.38(16)
C10 C9 Dy . . 170.3(2)
C9 C10 C10 . 5_656 106.1(4)
C9 C10 H10A . . 110.5
C10 C10 H10A 5_656 . 110.5
C9 C10 H10B . . 110.5
C10 C10 H10B 5_656 . 110.5
H10A C10 H10B . . 108.7

loop_
_geom_bond_atom_site_label_1
_geom_bond_atom_site_label_2
_geom_bond_site_symmetry_2
_geom_bond_distance
_geom_bond_publ_flag
Dy O2 5_556 2.237(2) yes
Dy O1 . 2.2931(19) yes
Dy O3 2_554 2.3093(18) yes
Dy O4 7 2.3305(19) yes
Dy O5 8_665 2.408(3) yes
Dy O6 8_655 2.463(2) yes
Dy O5 . 2.480(2) yes
Dy O6 . 2.5308(19) yes
Dy C9 . 2.880(3) ?
O1 C1 . 1.251(4) ?
O2 C1 . 1.258(3) ?
C1 C2 . 1.496(3) ?
C2 C3 . 1.387(4) ?
C2 C8 . 1.388(4) ?
C3 C4 . 1.383(3) ?
C3 H3A . 0.9300 ?
C4 C5 . 1.388(4) ?
C4 H4A . 0.9300 ?
C5 C7 . 1.384(4) ?
C5 C6 . 1.508(3) ?
C6 O4 . 1.253(3) ?
C6 O3 . 1.253(3) ?
C7 C8 . 1.383(4) ?
C7 H7A . 0.9300 ?
C8 H8A . 0.9300 ?
O5 C9 . 1.258(4) ?
O6 C9 . 1.259(4) ?
C9 C10 . 1.511(5) ?
C10 C10 5_656 1.532(7) ?
C10 H10A . 0.9700 ?
C10 H10B . 0.9700 ?
